data_2105425
loop_
_publ_author_name
'Martinez-Carrera, S.'
'Martinez-Ripoll, M.'
'Garcia-Blanco, S.'

_publ_section_title
;
 The crystal structure of zinc diborate, Zn B4 O7
;
_journal_name_full 'Acta Crystallographica B (24,1968-38,1982)'
_journal_page_first 672
_journal_page_last 677
_journal_paper_doi 10.1107/S0567740871002759
_journal_volume 27
_journal_year 1971
_chemical_formula_sum 'B4 O7 Zn'
_chemical_name_systematic 'Zn (B4 O7)'
_space_group_IT_number 61
_symmetry_space_group_name_Hall '-P 2ac 2ab'
_symmetry_space_group_name_H-M 'P b c a'
_cell_angle_alpha 90
_cell_angle_beta 90
_cell_angle_gamma 90
_cell_formula_units_Z 8
_cell_length_a 13.714
_cell_length_b 8.091
_cell_length_c 8.631
_cell_volume 957.696
_citation_journal_id_ASTM ACBCAR
_cod_data_source_file boron4-x_133.cif
_cod_data_source_block B4O7Zn1
_cod_original_cell_volume 957.6954
_cod_original_formula_sum 'B4 O7 Zn1'
_cod_database_code 2105425

loop_
_symmetry_equiv_pos_as_xyz
x,y,z
-x+1/2,-y,z+1/2
x+1/2,-y+1/2,-z
-x,y+1/2,-z+1/2
-x,-y,-z
x-1/2,y,-z-1/2
-x-1/2,y-1/2,z
x,-y-1/2,z-1/2

loop_
_atom_site_label
_atom_site_type_symbol
_atom_site_fract_x
_atom_site_fract_y
_atom_site_fract_z
_atom_site_occupancy
_atom_site_U_iso_or_equiv
B1 B+3 0.0652 0.4221 0.298 1 0.0
O6 O-2 0.1087 0.3499 0.1637 1 0.0
O5 O-2 0.2499 0.5193 0.1895 1 0.0
Zn1 Zn+2 0.1176 0.1094 0.1203 1 0.0
B2 B+3 0.2309 0.5297 0.3426 1 0.0
B3 B+3 0.1683 0.4709 0.0825 1 0.0
O2 O-2 0.0057 0.3151 0.3938 1 0.0
O1 O-2 0.0035 0.5649 0.2546 1 0.0
B4 B+3 0.0375 0.6656 0.1419 1 0.0
O4 O-2 0.2034 0.1036 0.4442 1 0.0
O3 O-2 0.1438 0.4764 0.4077 1 0.0
O7 O-2 0.1131 0.6157 0.0482 1 0.0
